data_4349059
loop_
_publ_author_name
'Wen, Guo-Xuan'
'Wu, Ya-Pan'
'Dong, Wen-Wen'
'Zhao, Jun'
'Li, Dong-Sheng'
'Zhang, Jian'

_publ_section_title
;
 An Ultrastable Europium(III)-Organic Framework with the Capacity of
 Discriminating Fe<sup>2+</sup>/Fe<sup>3+</sup> Ions in Various Solutions.
;
_journal_issue 20
_journal_name_full 'Inorganic chemistry'
_journal_page_first 10114
_journal_page_last 10117
_journal_paper_doi 10.1021/acs.inorgchem.6b01876
_journal_volume 55
_journal_year 2016
_chemical_formula_sum 'C29 H30 Eu N7 O10'
_chemical_formula_weight 788.56
_space_group_IT_number 14
_space_group_name_Hall '-P 2yn'
_space_group_name_H-M_alt 'P 1 21/n 1'
_symmetry_cell_setting monoclinic
_symmetry_space_group_name_H-M 'P 1 21/n 1'
_atom_sites_solution_hydrogens geom
_atom_sites_solution_primary direct
_atom_sites_solution_secondary difmap
_audit_creation_method SHELXL-97
_cell_angle_alpha 90.00
_cell_angle_beta 91.002(9)
_cell_angle_gamma 90.00
_cell_formula_units_Z 4
_cell_length_a 12.067(9)
_cell_length_b 13.342(10)
_cell_length_c 19.291(13)
_cell_measurement_reflns_used 9031
_cell_measurement_temperature 296(2)
_cell_measurement_theta_max 27.3
_cell_measurement_theta_min 1.9
_cell_volume 3105(4)
_computing_structure_refinement 'SHELXL-97 (Sheldrick, 1997)'
_computing_structure_solution 'SHELXS-97 (Sheldrick, 1990)'
_diffrn_ambient_temperature 296(2)
_diffrn_measured_fraction_theta_full 0.999
_diffrn_measured_fraction_theta_max 0.999
_diffrn_measurement_device_type 'Rigaku Mercury375R (2x2 bin mode)'
_diffrn_radiation_monochromator graphite
_diffrn_radiation_source 'fine-focus sealed tube'
_diffrn_radiation_type MoK\a
_diffrn_radiation_wavelength 0.71073
_diffrn_reflns_av_R_equivalents 0.1017
_diffrn_reflns_av_sigmaI/netI 0.0566
_diffrn_reflns_limit_h_max 14
_diffrn_reflns_limit_h_min -14
_diffrn_reflns_limit_k_max 15
_diffrn_reflns_limit_k_min -15
_diffrn_reflns_limit_l_max 22
_diffrn_reflns_limit_l_min -22
_diffrn_reflns_number 26201
_diffrn_reflns_theta_full 25.01
_diffrn_reflns_theta_max 25.01
_diffrn_reflns_theta_min 1.86
_exptl_absorpt_coefficient_mu 2.089
_exptl_absorpt_correction_T_max 0.7178
_exptl_absorpt_correction_T_min 0.6801
_exptl_absorpt_correction_type multi-scan
_exptl_crystal_density_diffrn 1.687
_exptl_crystal_density_method 'not measured'
_exptl_crystal_description prism
_exptl_crystal_F_000 1584
_exptl_crystal_size_max 0.20
_exptl_crystal_size_mid 0.19
_exptl_crystal_size_min 0.17
_refine_diff_density_max 1.184
_refine_diff_density_min -1.444
_refine_diff_density_rms 0.201
_refine_ls_extinction_method none
_refine_ls_goodness_of_fit_ref 1.060
_refine_ls_hydrogen_treatment mixed
_refine_ls_matrix_type full
_refine_ls_number_parameters 424
_refine_ls_number_reflns 5476
_refine_ls_number_restraints 9
_refine_ls_restrained_S_all 1.135
_refine_ls_R_factor_all 0.0393
_refine_ls_R_factor_gt 0.0338
_refine_ls_shift/su_max 0.001
_refine_ls_shift/su_mean 0.000
_refine_ls_structure_factor_coef Fsqd
_refine_ls_weighting_details 'calc w=1/[\s^2^(Fo^2^)+(0.0599P)^2^+2.3258P] where P=(Fo^2^+2Fc^2^)/3'
_refine_ls_weighting_scheme calc
_refine_ls_wR_factor_gt 0.0902
_refine_ls_wR_factor_ref 0.1080
_reflns_number_gt 4955
_reflns_number_total 5476
_reflns_threshold_expression >2sigma(I)
_cod_data_source_file ic6b01876_si_002.cif
_cod_data_source_block z
_cod_depositor_comments
;
The following automatic conversions were performed:

data item '_symmetry_cell_setting' value 'Monoclinic' was changed to
'monoclinic' in accordance with the
/home/saulius/struct/COD-crude-data/automatic-downloads/DataCite-retrospective/ACS/depositions/lib/dictionaries/cif_core.dic
dictionary named 'cif_core.dic' version 2.4.2 last updated on
2011-04-26.

Automatic conversion script
Id: cif_fix_values 6909 2019-04-08 15:41:33Z antanas 
;
_cod_original_sg_symbol_H-M P21/n
_cod_database_code 4349059

loop_
_symmetry_equiv_pos_as_xyz
'x, y, z'
'-x+1/2, y+1/2, -z+1/2'
'-x, -y, -z'
'x-1/2, -y-1/2, z-1/2'

loop_
_atom_site_label
_atom_site_type_symbol
_atom_site_fract_x
_atom_site_fract_y
_atom_site_fract_z
_atom_site_U_iso_or_equiv
_atom_site_adp_type
_atom_site_occupancy
_atom_site_symmetry_multiplicity
_atom_site_calc_flag
_atom_site_refinement_flags
Eu1 Eu 0.643851(16) 0.086264(13) -0.003321(10) 0.01920(11) Uani 1 1 d .
O1 O 0.7484(3) 0.1081(3) 0.1064(2) 0.0441(9) Uani 1 1 d .
O2 O 0.6749(3) 0.2471(2) 0.06198(16) 0.0324(7) Uani 1 1 d .
O3 O 0.9997(3) -0.4341(2) 0.42260(17) 0.0348(7) Uani 1 1 d .
O4 O 1.1422(3) -0.5165(2) 0.37845(17) 0.0364(8) Uani 1 1 d .
O5 O 1.0215(2) -0.3387(2) 0.54822(15) 0.0263(6) Uani 1 1 d .
O6 O 1.1832(3) -0.4168(2) 0.5280(2) 0.0329(8) Uani 1 1 d .
O7 O 0.8424(3) 0.0565(3) -0.0319(2) 0.0390(8) Uani 1 1 d D
H7A H 0.8834 0.0888 -0.0043 0.058 Uiso 1 1 d RD
H7B H 0.8700 -0.0050 -0.0306 0.058 Uiso 1 1 d RD
O8 O 0.7103(3) 0.2159(2) -0.08373(17) 0.0334(7) Uani 1 1 d D
H8A H 0.7149 0.1918 -0.1238 0.050 Uiso 1 1 d RD
H8B H 0.6927 0.2775 -0.0725 0.050 Uiso 1 1 d RD
O9 O 0.9578(4) -0.1261(3) -0.0277(3) 0.0711(14) Uani 1 1 d .
O10 O 0.9158(3) -0.0478(3) 0.13007(19) 0.0529(10) Uani 1 1 d D
H10A H 0.9336 -0.0528 0.0862 0.079 Uiso 1 1 d RD
H10B H 0.8729 -0.0099 0.1238 0.079 Uiso 1 1 d RD
N1 N 0.9798(3) 0.2284(3) 0.3190(2) 0.0299(8) Uani 1 1 d .
H1A H 1.0126 0.2736 0.3455 0.036 Uiso 1 1 d R
N2 N 0.9838(3) 0.0555(3) 0.29029(19) 0.0284(8) Uani 1 1 d .
N3 N 1.0778(3) -0.0557(3) 0.37151(19) 0.0275(8) Uani 1 1 d .
N4 N 1.0754(3) 0.1227(3) 0.39117(19) 0.0280(8) Uani 1 1 d .
N5 N 1.0070(3) -0.1096(3) 0.26277(19) 0.0287(8) Uani 1 1 d .
H5A H 0.9678 -0.0922 0.2271 0.034 Uiso 1 1 calc R
N6 N 1.1541(4) 0.0211(3) 0.4728(2) 0.0359(9) Uani 1 1 d .
H6A H 1.1669 0.0776 0.4928 0.043 Uiso 1 1 calc R
N7 N 0.9713(4) -0.2907(3) -0.0594(3) 0.0461(11) Uani 1 1 d .
C1 C 0.7316(4) 0.2030(3) 0.1093(2) 0.0295(10) Uani 1 1 d .
C2 C 0.7795(4) 0.2610(3) 0.1696(2) 0.0258(9) Uani 1 1 d .
C3 C 0.8560(4) 0.2142(3) 0.2148(2) 0.0262(9) Uani 1 1 d .
H3 H 0.8753 0.1474 0.2080 0.031 Uiso 1 1 calc R
C4 C 0.9032(4) 0.2683(3) 0.2701(2) 0.0253(9) Uani 1 1 d .
C5 C 0.8737(4) 0.3699(3) 0.2793(2) 0.0304(10) Uani 1 1 d .
H5 H 0.9054 0.4066 0.3155 0.037 Uiso 1 1 calc R
C6 C 0.7972(5) 0.4153(3) 0.2344(3) 0.0340(12) Uani 1 1 d .
H6 H 0.7778 0.4820 0.2412 0.041 Uiso 1 1 calc R
C7 C 0.7493(4) 0.3617(3) 0.1791(2) 0.0300(10) Uani 1 1 d .
H7 H 0.6984 0.3923 0.1492 0.036 Uiso 1 1 calc R
C8 C 1.0120(4) 0.1311(3) 0.3326(2) 0.0239(9) Uani 1 1 d .
C9 C 1.0243(4) -0.0357(3) 0.3106(2) 0.0255(9) Uani 1 1 d .
C10 C 1.0995(3) 0.0273(3) 0.4095(2) 0.0258(9) Uani 1 1 d .
C11 C 1.0437(3) -0.2114(3) 0.2627(2) 0.0242(9) Uani 1 1 d .
C12 C 1.0369(3) -0.2760(3) 0.3203(2) 0.0240(9) Uani 1 1 d .
H12 H 1.0081 -0.2532 0.3618 0.029 Uiso 1 1 calc R
C13 C 1.0742(3) -0.3755(3) 0.3142(2) 0.0237(8) Uani 1 1 d .
C14 C 1.1154(5) -0.4106(3) 0.2515(3) 0.0350(12) Uani 1 1 d .
H14 H 1.1408 -0.4762 0.2479 0.042 Uiso 1 1 calc R
C15 C 1.1185(5) -0.3469(4) 0.1942(3) 0.0440(13) Uani 1 1 d .
H15 H 1.1449 -0.3703 0.1522 0.053 Uiso 1 1 calc R
C16 C 1.0818(4) -0.2478(3) 0.1998(2) 0.0363(11) Uani 1 1 d .
H16 H 1.0828 -0.2060 0.1613 0.044 Uiso 1 1 calc R
C17 C 1.0713(3) -0.4464(3) 0.3756(2) 0.0241(9) Uani 1 1 d .
C18 C 1.1926(4) -0.0649(3) 0.5103(2) 0.0258(9) Uani 1 1 d .
C19 C 1.1409(3) -0.1600(4) 0.5057(2) 0.0265(10) Uani 1 1 d .
H19 H 1.0787 -0.1691 0.4773 0.032 Uiso 1 1 calc R
C20 C 1.1840(3) -0.2393(3) 0.5440(2) 0.0225(8) Uani 1 1 d .
C21 C 1.2752(4) -0.2265(3) 0.5896(3) 0.0317(10) Uani 1 1 d .
H21 H 1.3042 -0.2804 0.6144 0.038 Uiso 1 1 calc R
C22 C 1.3211(4) -0.1310(4) 0.5966(3) 0.0382(12) Uani 1 1 d .
H22 H 1.3792 -0.1205 0.6281 0.046 Uiso 1 1 calc R
C23 C 1.2808(4) -0.0513(3) 0.5570(3) 0.0338(10) Uani 1 1 d .
H23 H 1.3130 0.0117 0.5618 0.041 Uiso 1 1 calc R
C24 C 1.1254(3) -0.3395(3) 0.5398(2) 0.0239(9) Uani 1 1 d .
C25 C 0.9330(4) -0.1981(4) -0.0673(3) 0.0491(14) Uani 1 1 d .
C26 C 0.8561(6) -0.1925(6) -0.1307(4) 0.075(2) Uani 1 1 d .
H26A H 0.8874 -0.1505 -0.1665 0.090 Uiso 1 1 calc R
H26B H 0.7840 -0.1663 -0.1186 0.090 Uiso 1 1 calc R
C27 C 0.8475(6) -0.3018(6) -0.1547(4) 0.076(2) Uani 1 1 d .
H27A H 0.7734 -0.3273 -0.1473 0.091 Uiso 1 1 calc R
H27B H 0.8634 -0.3068 -0.2037 0.091 Uiso 1 1 calc R
C28 C 0.9311(6) -0.3612(5) -0.1127(4) 0.0637(18) Uani 1 1 d .
H28A H 0.8966 -0.4191 -0.0917 0.076 Uiso 1 1 calc R
H28B H 0.9914 -0.3836 -0.1414 0.076 Uiso 1 1 calc R
C29 C 1.0497(5) -0.3197(5) -0.0050(4) 0.0576(16) Uani 1 1 d .
H29A H 1.0642 -0.2633 0.0248 0.086 Uiso 1 1 calc R
H29B H 1.1175 -0.3414 -0.0254 0.086 Uiso 1 1 calc R
H29C H 1.0190 -0.3734 0.0217 0.086 Uiso 1 1 calc R

loop_
_atom_site_aniso_label
_atom_site_aniso_U_11
_atom_site_aniso_U_22
_atom_site_aniso_U_33
_atom_site_aniso_U_23
_atom_site_aniso_U_13
_atom_site_aniso_U_12
Eu1 0.02274(16) 0.01522(16) 0.01944(17) -0.00027(7) -0.00549(10) 0.00111(6)
O1 0.058(2) 0.0291(17) 0.044(2) -0.0118(16) -0.0311(18) 0.0135(17)
O2 0.0412(18) 0.0285(16) 0.0270(16) 0.0003(13) -0.0128(13) -0.0026(13)
O3 0.046(2) 0.0324(16) 0.0267(17) -0.0014(14) 0.0080(15) -0.0078(15)
O4 0.0444(19) 0.0302(17) 0.0347(18) 0.0088(14) 0.0020(14) 0.0116(14)
O5 0.0265(16) 0.0222(14) 0.0301(16) -0.0057(12) -0.0026(12) -0.0047(12)
O6 0.0316(18) 0.0178(17) 0.049(2) -0.0036(12) -0.0082(15) -0.0002(11)
O7 0.0262(17) 0.0320(17) 0.059(2) -0.0018(17) -0.0053(15) 0.0049(14)
O8 0.0411(18) 0.0214(15) 0.0378(18) 0.0040(13) 0.0051(14) 0.0025(13)
O9 0.048(2) 0.040(2) 0.124(4) -0.015(3) -0.026(3) 0.006(2)
O10 0.066(3) 0.052(2) 0.040(2) 0.0055(18) -0.0151(18) 0.016(2)
N1 0.047(2) 0.0147(17) 0.0273(19) -0.0027(14) -0.0164(17) 0.0035(16)
N2 0.041(2) 0.0183(17) 0.026(2) -0.0021(16) -0.0115(16) 0.0018(16)
N3 0.040(2) 0.0155(16) 0.027(2) 0.0013(15) -0.0088(15) -0.0015(15)
N4 0.039(2) 0.0165(17) 0.028(2) 0.0007(15) -0.0101(16) -0.0018(15)
N5 0.044(2) 0.0181(16) 0.0239(19) -0.0010(15) -0.0105(16) 0.0047(16)
N6 0.060(3) 0.0149(18) 0.032(2) 0.0002(16) -0.0223(18) -0.0042(17)
N7 0.046(3) 0.040(2) 0.053(3) -0.007(2) 0.004(2) 0.001(2)
C1 0.027(2) 0.033(2) 0.028(2) -0.0045(19) -0.0047(18) -0.0004(18)
C2 0.031(2) 0.026(2) 0.021(2) -0.0026(17) -0.0032(17) -0.0005(17)
C3 0.034(2) 0.019(2) 0.025(2) -0.0027(17) -0.0078(18) 0.0020(17)
C4 0.032(2) 0.022(2) 0.021(2) 0.0026(17) -0.0059(17) 0.0004(17)
C5 0.044(3) 0.022(2) 0.025(2) -0.0025(17) -0.0107(19) 0.0011(19)
C6 0.049(3) 0.019(2) 0.034(3) -0.0046(17) -0.008(2) 0.0045(17)
C7 0.032(2) 0.026(2) 0.031(2) -0.0008(18) -0.0095(19) 0.0044(18)
C8 0.032(2) 0.016(2) 0.024(2) 0.0005(16) -0.0076(17) -0.0011(16)
C9 0.031(2) 0.019(2) 0.026(2) -0.0005(17) -0.0030(17) -0.0033(17)
C10 0.030(2) 0.020(2) 0.027(2) 0.0026(17) -0.0069(17) -0.0021(17)
C11 0.032(2) 0.0170(19) 0.024(2) -0.0033(16) -0.0059(17) -0.0028(16)
C12 0.032(2) 0.023(2) 0.017(2) -0.0036(16) -0.0012(16) 0.0001(17)
C13 0.027(2) 0.021(2) 0.023(2) 0.0000(17) -0.0032(16) -0.0016(16)
C14 0.054(3) 0.023(2) 0.028(3) 0.0016(17) 0.006(2) 0.0074(18)
C15 0.074(4) 0.033(3) 0.026(3) 0.000(2) 0.013(2) 0.011(2)
C16 0.056(3) 0.029(2) 0.024(2) 0.0067(19) 0.003(2) 0.005(2)
C17 0.032(2) 0.021(2) 0.019(2) -0.0022(17) -0.0037(17) -0.0060(18)
C18 0.035(2) 0.0173(18) 0.025(2) 0.0040(17) -0.0058(18) -0.0015(18)
C19 0.030(2) 0.024(2) 0.025(2) -0.0003(17) -0.0116(18) -0.0041(16)
C20 0.021(2) 0.021(2) 0.025(2) -0.0009(16) -0.0028(16) -0.0037(16)
C21 0.032(2) 0.023(2) 0.040(3) 0.0076(19) -0.0138(19) -0.0022(18)
C22 0.038(3) 0.032(3) 0.043(3) 0.005(2) -0.023(2) -0.009(2)
C23 0.037(3) 0.024(2) 0.040(3) 0.003(2) -0.012(2) -0.0102(19)
C24 0.031(2) 0.019(2) 0.022(2) 0.0000(16) -0.0084(16) -0.0017(16)
C25 0.032(3) 0.038(3) 0.077(4) -0.004(3) -0.007(3) -0.002(2)
C26 0.057(4) 0.078(5) 0.090(6) -0.001(4) -0.022(4) 0.004(4)
C27 0.065(4) 0.105(6) 0.057(4) -0.018(4) -0.006(3) -0.019(4)
C28 0.074(4) 0.056(4) 0.061(4) -0.022(3) 0.014(3) -0.014(3)
C29 0.055(4) 0.049(3) 0.069(4) 0.002(3) 0.001(3) 0.009(3)

loop_
_atom_type_symbol
_atom_type_description
_atom_type_scat_dispersion_real
_atom_type_scat_dispersion_imag
_atom_type_scat_source
C C 0.0033 0.0016 'International Tables Vol C Tables 4.2.6.8 and 6.1.1.4'
H H 0.0000 0.0000 'International Tables Vol C Tables 4.2.6.8 and 6.1.1.4'
N N 0.0061 0.0033 'International Tables Vol C Tables 4.2.6.8 and 6.1.1.4'
O O 0.0106 0.0060 'International Tables Vol C Tables 4.2.6.8 and 6.1.1.4'
Eu Eu -0.1578 3.6682 'International Tables Vol C Tables 4.2.6.8 and 6.1.1.4'

loop_
_geom_angle_atom_site_label_1
_geom_angle_atom_site_label_2
_geom_angle_atom_site_label_3
_geom_angle
_geom_angle_site_symmetry_1
_geom_angle_site_symmetry_3
O3 Eu1 O5 70.67(12) 2_655 2_655
O3 Eu1 O6 82.51(12) 2_655 4
O5 Eu1 O6 130.72(11) 2_655 4
O3 Eu1 O1 79.51(14) 2_655 .
O5 Eu1 O1 132.55(11) 2_655 .
O6 Eu1 O1 78.33(12) 4 .
O3 Eu1 O4 124.91(12) 2_655 4
O5 Eu1 O4 80.17(11) 2_655 4
O6 Eu1 O4 82.79(12) 4 4
O1 Eu1 O4 146.73(12) . 4
O3 Eu1 O8 138.11(11) 2_655 .
O5 Eu1 O8 75.88(11) 2_655 .
O6 Eu1 O8 139.30(12) 4 .
O1 Eu1 O8 106.87(13) . .
O4 Eu1 O8 71.34(12) 4 .
O3 Eu1 O7 147.47(12) 2_655 .
O5 Eu1 O7 141.85(11) 2_655 .
O6 Eu1 O7 73.62(12) 4 .
O1 Eu1 O7 74.32(14) . .
O4 Eu1 O7 74.19(12) 4 .
O8 Eu1 O7 69.45(11) . .
O3 Eu1 O2 82.68(11) 2_655 .
O5 Eu1 O2 86.55(10) 2_655 .
O6 Eu1 O2 130.93(12) 4 .
O1 Eu1 O2 53.03(11) . .
O4 Eu1 O2 141.77(10) 4 .
O8 Eu1 O2 70.68(12) . .
O7 Eu1 O2 96.38(11) . .
O3 Eu1 C1 80.09(13) 2_655 .
O5 Eu1 C1 110.10(12) 2_655 .
O6 Eu1 C1 104.72(13) 4 .
O1 Eu1 C1 26.57(12) . .
O4 Eu1 C1 154.92(12) 4 .
O8 Eu1 C1 88.63(13) . .
O7 Eu1 C1 84.89(13) . .
O2 Eu1 C1 26.46(12) . .
O3 Eu1 O3 79.15(12) 2_655 4
O5 Eu1 O3 68.81(10) 2_655 4
O6 Eu1 O3 65.96(11) 4 4
O1 Eu1 O3 140.28(11) . 4
O4 Eu1 O3 46.52(10) 4 4
O8 Eu1 O3 111.42(11) . 4
O7 Eu1 O3 109.59(11) . 4
O2 Eu1 O3 153.10(10) . 4
C1 Eu1 O3 158.20(11) . 4
O3 Eu1 C17 103.07(12) 2_655 4
O5 Eu1 C17 75.87(11) 2_655 4
O6 Eu1 C17 70.91(12) 4 4
O1 Eu1 C17 148.37(11) . 4
O4 Eu1 C17 22.84(11) 4 4
O8 Eu1 C17 92.23(12) . 4
O7 Eu1 C17 89.84(12) . 4
O2 Eu1 C17 158.17(10) . 4
C1 Eu1 C17 173.98(11) . 4
O3 Eu1 C17 23.96(10) 4 4
O3 Eu1 Eu1 45.29(9) 2_655 3_655
O5 Eu1 Eu1 63.30(8) 2_655 3_655
O6 Eu1 Eu1 68.36(9) 4 3_655
O1 Eu1 Eu1 116.96(11) . 3_655
O4 Eu1 Eu1 80.02(7) 4 3_655
O8 Eu1 Eu1 133.36(8) . 3_655
O7 Eu1 Eu1 136.13(9) . 3_655
O2 Eu1 Eu1 124.96(8) . 3_655
C1 Eu1 Eu1 125.05(9) . 3_655
O3 Eu1 Eu1 33.86(6) 4 3_655
C17 Eu1 Eu1 57.79(8) 4 3_655
C1 O1 Eu1 94.3(3) . .
C1 O2 Eu1 92.2(3) . .
C17 O3 Eu1 175.6(3) . 2_645
C17 O3 Eu1 81.9(3) . 4_656
Eu1 O3 Eu1 100.85(12) 2_645 4_656
C17 O4 Eu1 108.3(3) . 4_656
C24 O5 Eu1 140.7(3) . 2_645
C24 O6 Eu1 135.1(3) . 4_656
Eu1 O7 H7A 109.5 . .
Eu1 O7 H7B 120.2 . .
H7A O7 H7B 103.9 . .
Eu1 O8 H8A 109.7 . .
Eu1 O8 H8B 114.8 . .
H8A O8 H8B 127.3 . .
H10A O10 H10B 94.5 . .
C8 N1 C4 131.3(4) . .
C8 N1 H1A 114.3 . .
C4 N1 H1A 114.4 . .
C8 N2 C9 114.3(4) . .
C10 N3 C9 113.2(4) . .
C10 N4 C8 114.3(4) . .
C9 N5 C11 130.0(4) . .
C9 N5 H5A 115.0 . .
C11 N5 H5A 115.0 . .
C10 N6 C18 129.9(4) . .
C10 N6 H6A 115.0 . .
C18 N6 H6A 115.0 . .
C25 N7 C29 123.5(5) . .
C25 N7 C28 113.9(5) . .
C29 N7 C28 122.6(5) . .
O2 C1 O1 120.5(4) . .
O2 C1 C2 120.7(4) . .
O1 C1 C2 118.9(4) . .
O2 C1 Eu1 61.4(2) . .
O1 C1 Eu1 59.1(2) . .
C2 C1 Eu1 178.0(3) . .
C3 C2 C7 120.9(4) . .
C3 C2 C1 119.4(4) . .
C7 C2 C1 119.7(4) . .
C2 C3 C4 119.8(4) . .
C2 C3 H3 120.1 . .
C4 C3 H3 120.1 . .
C3 C4 N1 124.5(4) . .
C3 C4 C5 119.3(4) . .
N1 C4 C5 116.1(4) . .
C6 C5 C4 120.3(4) . .
C6 C5 H5 119.8 . .
C4 C5 H5 119.8 . .
C5 C6 C7 120.8(4) . .
C5 C6 H6 119.6 . .
C7 C6 H6 119.6 . .
C6 C7 C2 118.9(4) . .
C6 C7 H7 120.6 . .
C2 C7 H7 120.6 . .
N2 C8 N4 125.4(4) . .
N2 C8 N1 121.7(4) . .
N4 C8 N1 112.9(4) . .
N3 C9 N5 120.6(4) . .
N3 C9 N2 125.8(4) . .
N5 C9 N2 113.6(4) . .
N4 C10 N3 126.3(4) . .
N4 C10 N6 112.7(4) . .
N3 C10 N6 121.0(4) . .
C16 C11 C12 119.8(4) . .
C16 C11 N5 116.1(4) . .
C12 C11 N5 124.0(4) . .
C13 C12 C11 119.2(4) . .
C13 C12 H12 120.4 . .
C11 C12 H12 120.4 . .
C14 C13 C12 120.6(4) . .
C14 C13 C17 118.7(4) . .
C12 C13 C17 120.7(4) . .
C13 C14 C15 119.7(4) . .
C13 C14 H14 120.1 . .
C15 C14 H14 120.1 . .
C16 C15 C14 120.1(4) . .
C16 C15 H15 120.0 . .
C14 C15 H15 120.0 . .
C11 C16 C15 120.5(4) . .
C11 C16 H16 119.7 . .
C15 C16 H16 119.7 . .
O4 C17 O3 122.0(4) . .
O4 C17 C13 118.0(4) . .
O3 C17 C13 120.1(4) . .
O4 C17 Eu1 48.9(2) . 4_656
O3 C17 Eu1 74.2(3) . 4_656
C13 C17 Eu1 162.3(3) . 4_656
C23 C18 C19 119.2(4) . .
C23 C18 N6 117.4(4) . .
C19 C18 N6 123.2(4) . .
C20 C19 C18 119.3(4) . .
C20 C19 H19 120.3 . .
C18 C19 H19 120.3 . .
C19 C20 C21 121.5(4) . .
C19 C20 C24 118.4(4) . .
C21 C20 C24 120.0(4) . .
C22 C21 C20 118.5(4) . .
C22 C21 H21 120.7 . .
C20 C21 H21 120.7 . .
C23 C22 C21 120.7(4) . .
C23 C22 H22 119.7 . .
C21 C22 H22 119.7 . .
C18 C23 C22 120.7(4) . .
C18 C23 H23 119.7 . .
C22 C23 H23 119.7 . .
O5 C24 O6 125.4(4) . .
O5 C24 C20 116.6(3) . .
O6 C24 C20 118.0(4) . .
O9 C25 N7 124.1(5) . .
O9 C25 C26 125.7(5) . .
N7 C25 C26 110.1(5) . .
C25 C26 C27 103.5(6) . .
C25 C26 H26A 111.1 . .
C27 C26 H26A 111.1 . .
C25 C26 H26B 111.1 . .
C27 C26 H26B 111.1 . .
H26A C26 H26B 109.0 . .
C28 C27 C26 107.2(5) . .
C28 C27 H27A 110.3 . .
C26 C27 H27A 110.3 . .
C28 C27 H27B 110.3 . .
C26 C27 H27B 110.3 . .
H27A C27 H27B 108.5 . .
N7 C28 C27 104.5(5) . .
N7 C28 H28A 110.9 . .
C27 C28 H28A 110.9 . .
N7 C28 H28B 110.9 . .
C27 C28 H28B 110.9 . .
H28A C28 H28B 108.9 . .
N7 C29 H29A 109.5 . .
N7 C29 H29B 109.5 . .
H29A C29 H29B 109.5 . .
N7 C29 H29C 109.5 . .
H29A C29 H29C 109.5 . .
H29B C29 H29C 109.5 . .

loop_
_geom_bond_atom_site_label_1
_geom_bond_atom_site_label_2
_geom_bond_distance
_geom_bond_site_symmetry_2
Eu1 O3 2.365(3) 2_655
Eu1 O5 2.382(3) 2_655
Eu1 O6 2.387(3) 4
Eu1 O1 2.462(4) .
Eu1 O4 2.463(3) 4
Eu1 O8 2.466(3) .
Eu1 O7 2.500(4) .
Eu1 O2 2.513(3) .
Eu1 C1 2.861(5) .
Eu1 O3 3.017(4) 4
Eu1 C17 3.104(4) 4
Eu1 Eu1 4.169(2) 3_655
O1 C1 1.283(6) .
O2 C1 1.276(6) .
O3 C17 1.274(5) .
O3 Eu1 2.365(3) 2_645
O3 Eu1 3.017(4) 4_656
O4 C17 1.269(5) .
O4 Eu1 2.463(3) 4_656
O5 C24 1.267(5) .
O5 Eu1 2.382(3) 2_645
O6 C24 1.268(5) .
O6 Eu1 2.387(3) 4_656
O7 H7A 0.8399 .
O7 H7B 0.8850 .
O8 H8A 0.8399 .
O8 H8B 0.8770 .
O9 C25 1.260(7) .
O10 H10A 0.8792 .
O10 H10B 0.7321 .
N1 C8 1.379(5) .
N1 C4 1.414(6) .
N1 H1A 0.8800 .
N2 C8 1.338(6) .
N2 C9 1.366(6) .
N3 C10 1.351(6) .
N3 C9 1.357(6) .
N4 C10 1.351(6) .
N4 C8 1.358(6) .
N5 C9 1.364(6) .
N5 C11 1.429(5) .
N5 H5A 0.8600 .
N6 C10 1.381(6) .
N6 C18 1.429(6) .
N6 H6A 0.8600 .
N7 C25 1.327(7) .
N7 C29 1.453(8) .
N7 C28 1.470(8) .
C1 C2 1.504(6) .
C2 C3 1.405(6) .
C2 C7 1.406(6) .
C3 C4 1.401(6) .
C3 H3 0.9300 .
C4 C5 1.414(6) .
C5 C6 1.394(7) .
C5 H5 0.9300 .
C6 C7 1.400(7) .
C6 H6 0.9300 .
C7 H7 0.9300 .
C11 C16 1.393(6) .
C11 C12 1.410(6) .
C12 C13 1.407(6) .
C12 H12 0.9300 .
C13 C14 1.397(7) .
C13 C17 1.516(6) .
C14 C15 1.396(7) .
C14 H14 0.9300 .
C15 C16 1.398(7) .
C15 H15 0.9300 .
C16 H16 0.9300 .
C17 Eu1 3.104(4) 4_656
C18 C23 1.394(6) .
C18 C19 1.416(6) .
C19 C20 1.386(6) .
C19 H19 0.9300 .
C20 C21 1.407(6) .
C20 C24 1.514(5) .
C21 C22 1.394(6) .
C21 H21 0.9300 .
C22 C23 1.393(7) .
C22 H22 0.9300 .
C23 H23 0.9300 .
C25 C26 1.525(9) .
C26 C27 1.533(11) .
C26 H26A 0.9700 .
C26 H26B 0.9700 .
C27 C28 1.508(10) .
C27 H27A 0.9700 .
C27 H27B 0.9700 .
C28 H28A 0.9700 .
C28 H28B 0.9700 .
C29 H29A 0.9600 .
C29 H29B 0.9600 .
C29 H29C 0.9600 .

loop_
_geom_torsion_atom_site_label_1
_geom_torsion_atom_site_label_2
_geom_torsion_atom_site_label_3
_geom_torsion_atom_site_label_4
_geom_torsion
_geom_torsion_site_symmetry_1
_geom_torsion_site_symmetry_4
O3 Eu1 O1 C1 -88.8(3) 2_655 .
O5 Eu1 O1 C1 -37.6(4) 2_655 .
O6 Eu1 O1 C1 -173.2(3) 4 .
O4 Eu1 O1 C1 130.1(3) 4 .
O8 Eu1 O1 C1 48.5(3) . .
O7 Eu1 O1 C1 110.7(3) . .
O2 Eu1 O1 C1 -0.1(3) . .
O3 Eu1 O1 C1 -147.3(3) 4 .
C17 Eu1 O1 C1 173.3(3) 4 .
Eu1 Eu1 O1 C1 -115.0(3) 3_655 .
O3 Eu1 O2 C1 82.5(3) 2_655 .
O5 Eu1 O2 C1 153.4(3) 2_655 .
O6 Eu1 O2 C1 9.0(3) 4 .
O1 Eu1 O2 C1 0.1(3) . .
O4 Eu1 O2 C1 -137.3(3) 4 .
O8 Eu1 O2 C1 -130.4(3) . .
O7 Eu1 O2 C1 -64.8(3) . .
O3 Eu1 O2 C1 130.2(3) 4 .
C17 Eu1 O2 C1 -170.5(3) 4 .
Eu1 Eu1 O2 C1 99.7(3) 3_655 .
Eu1 O2 C1 O1 -0.2(5) . .
Eu1 O2 C1 C2 180.0(4) . .
Eu1 O1 C1 O2 0.2(5) . .
Eu1 O1 C1 C2 -179.9(3) . .
O3 Eu1 C1 O2 -93.5(3) 2_655 .
O5 Eu1 C1 O2 -28.4(3) 2_655 .
O6 Eu1 C1 O2 -172.9(3) 4 .
O1 Eu1 C1 O2 -179.8(5) . .
O4 Eu1 C1 O2 82.3(4) 4 .
O8 Eu1 C1 O2 46.0(3) . .
O7 Eu1 C1 O2 115.5(3) . .
O3 Eu1 C1 O2 -111.5(3) 4 .
C17 Eu1 C1 O2 144.3(10) 4 .
Eu1 Eu1 C1 O2 -99.3(3) 3_655 .
O3 Eu1 C1 O1 86.3(3) 2_655 .
O5 Eu1 C1 O1 151.4(3) 2_655 .
O6 Eu1 C1 O1 6.9(3) 4 .
O4 Eu1 C1 O1 -97.9(4) 4 .
O8 Eu1 C1 O1 -134.2(3) . .
O7 Eu1 C1 O1 -64.7(3) . .
O2 Eu1 C1 O1 179.8(5) . .
O3 Eu1 C1 O1 68.4(4) 4 .
C17 Eu1 C1 O1 -35.9(13) 4 .
Eu1 Eu1 C1 O1 80.5(3) 3_655 .
O3 Eu1 C1 C2 88(9) 2_655 .
O5 Eu1 C1 C2 153(9) 2_655 .
O6 Eu1 C1 C2 8(9) 4 .
O1 Eu1 C1 C2 1(9) . .
O4 Eu1 C1 C2 -97(9) 4 .
O8 Eu1 C1 C2 -133(9) . .
O7 Eu1 C1 C2 -63(9) . .
O2 Eu1 C1 C2 -179(100) . .
O3 Eu1 C1 C2 70(9) 4 .
C17 Eu1 C1 C2 -35(10) 4 .
Eu1 Eu1 C1 C2 82(9) 3_655 .
O2 C1 C2 C3 -169.7(4) . .
O1 C1 C2 C3 10.4(7) . .
Eu1 C1 C2 C3 9(9) . .
O2 C1 C2 C7 8.8(7) . .
O1 C1 C2 C7 -171.0(4) . .
Eu1 C1 C2 C7 -172(9) . .
C7 C2 C3 C4 -0.1(7) . .
C1 C2 C3 C4 178.5(4) . .
C2 C3 C4 N1 179.2(4) . .
C2 C3 C4 C5 -0.5(7) . .
C8 N1 C4 C3 -12.0(8) . .
C8 N1 C4 C5 167.7(5) . .
C3 C4 C5 C6 0.9(7) . .
N1 C4 C5 C6 -178.9(4) . .
C4 C5 C6 C7 -0.6(8) . .
C5 C6 C7 C2 0.0(8) . .
C3 C2 C7 C6 0.3(7) . .
C1 C2 C7 C6 -178.2(4) . .
C9 N2 C8 N4 0.2(6) . .
C9 N2 C8 N1 178.7(4) . .
C10 N4 C8 N2 -7.4(7) . .
C10 N4 C8 N1 174.0(4) . .
C4 N1 C8 N2 10.9(8) . .
C4 N1 C8 N4 -170.4(4) . .
C10 N3 C9 N5 172.8(4) . .
C10 N3 C9 N2 -6.9(6) . .
C11 N5 C9 N3 -4.9(7) . .
C11 N5 C9 N2 174.8(4) . .
C8 N2 C9 N3 7.6(6) . .
C8 N2 C9 N5 -172.2(4) . .
C8 N4 C10 N3 8.2(6) . .
C8 N4 C10 N6 -173.7(4) . .
C9 N3 C10 N4 -1.6(6) . .
C9 N3 C10 N6 -179.6(4) . .
C18 N6 C10 N4 179.4(4) . .
C18 N6 C10 N3 -2.4(8) . .
C9 N5 C11 C16 -137.9(5) . .
C9 N5 C11 C12 46.1(7) . .
C16 C11 C12 C13 3.2(6) . .
N5 C11 C12 C13 179.0(4) . .
C11 C12 C13 C14 -1.3(7) . .
C11 C12 C13 C17 178.2(4) . .
C12 C13 C14 C15 -0.8(8) . .
C17 C13 C14 C15 179.7(5) . .
C13 C14 C15 C16 0.9(9) . .
C12 C11 C16 C15 -3.2(7) . .
N5 C11 C16 C15 -179.3(5) . .
C14 C15 C16 C11 1.1(9) . .
Eu1 O4 C17 O3 -13.9(5) 4_656 .
Eu1 O4 C17 C13 165.5(3) 4_656 .
Eu1 O3 C17 O4 -117(4) 2_645 .
Eu1 O3 C17 O4 10.9(4) 4_656 .
Eu1 O3 C17 C13 63(4) 2_645 .
Eu1 O3 C17 C13 -168.6(4) 4_656 .
Eu1 O3 C17 Eu1 -128(4) 2_645 4_656
C14 C13 C17 O4 27.7(6) . .
C12 C13 C17 O4 -151.7(4) . .
C14 C13 C17 O3 -152.8(4) . .
C12 C13 C17 O3 27.7(6) . .
C14 C13 C17 Eu1 66.0(10) . 4_656
C12 C13 C17 Eu1 -113.4(9) . 4_656
C10 N6 C18 C23 154.8(5) . .
C10 N6 C18 C19 -29.8(8) . .
C23 C18 C19 C20 -4.6(7) . .
N6 C18 C19 C20 -180.0(4) . .
C18 C19 C20 C21 2.7(7) . .
C18 C19 C20 C24 178.3(4) . .
C19 C20 C21 C22 1.1(7) . .
C24 C20 C21 C22 -174.4(4) . .
C20 C21 C22 C23 -3.0(8) . .
C19 C18 C23 C22 2.8(7) . .
N6 C18 C23 C22 178.4(5) . .
C21 C22 C23 C18 1.0(8) . .
Eu1 O5 C24 O6 -40.1(7) 2_645 .
Eu1 O5 C24 C20 139.7(3) 2_645 .
Eu1 O6 C24 O5 12.3(7) 4_656 .
Eu1 O6 C24 C20 -167.5(3) 4_656 .
C19 C20 C24 O5 -49.3(5) . .
C21 C20 C24 O5 126.4(4) . .
C19 C20 C24 O6 130.5(4) . .
C21 C20 C24 O6 -53.8(6) . .
C29 N7 C25 O9 -2.0(9) . .
C28 N7 C25 O9 -179.4(6) . .
C29 N7 C25 C26 177.8(6) . .
C28 N7 C25 C26 0.4(7) . .
O9 C25 C26 C27 -175.0(6) . .
N7 C25 C26 C27 5.2(7) . .
C25 C26 C27 C28 -8.6(8) . .
C25 N7 C28 C27 -6.0(7) . .
C29 N7 C28 C27 176.6(5) . .
C26 C27 C28 N7 8.9(7) . .
